data_1535252
loop_
_publ_author_name
'Mesot, J.'
'Allenspach, P.'
'Staub, U.'
'Furrer, A.'
'Mutka, H.'
'Taylor, A.'
'Osborn, R.'

_publ_section_title
;
 Neutron-spectroscopisch studies of the crystal field of Eu Ba2 Cu3 Ox
 (6<x<7)
;
_journal_name_full 'Physical Review, Serie 3. B - Condensed Matter (18,1978-)'
_journal_page_first 6027
_journal_page_last 6036
_journal_volume 47
_journal_year 1993
_chemical_formula_sum 'Ba2 Cu3 Er O6.45'
_chemical_name_systematic 'Er Ba2 Cu3 O6.45'
_space_group_IT_number 47
_symmetry_space_group_name_Hall '-P 2 2'
_symmetry_space_group_name_H-M 'P m m m'
_cell_angle_alpha 90
_cell_angle_beta 90
_cell_angle_gamma 90
_cell_formula_units_Z 1
_cell_length_a 3.8379
_cell_length_b 3.8697
_cell_length_c 11.7558
_cell_volume 174.592
_citation_journal_id_ASTM PRBMDO
_cod_data_source_file Mesot_PRBMDO_1993_1355.cif
_cod_data_source_block Ba2Cu3Er1O6.45
_cod_original_cell_volume 174.5915
_cod_original_formula_sum 'Ba2 Cu3 Er1 O6.45'
_cod_database_code 1535252

loop_
_symmetry_equiv_pos_as_xyz
x,y,z
-x,-y,z
x,-y,-z
-x,y,-z
-x,-y,-z
x,y,-z
-x,y,z
x,-y,z

loop_
_atom_site_label
_atom_site_type_symbol
_atom_site_fract_x
_atom_site_fract_y
_atom_site_fract_z
_atom_site_occupancy
_atom_site_U_iso_or_equiv
Ba1 Ba+2 0.5 0.5 0.1904 1 0.0
Cu1 Cu+1 0 0 0 1 0.0
O3 O-2 0.5 0 0.3783 1 0.0
Er1 Er+3 0.5 0.5 0.5 1 0.0
O2 O-2 0 0.5 0.3805 1 0.0
O4 O-2 0.5 0 0 0.45 0.0
Cu2 Cu+1 0 0 0.36 1 0.0
O1 O-2 0 0 0.1548 1 0.0
